data_7710765
loop_
_publ_author_name
'Barnard, Peter'
'Mather , Joel'
'Wyllie, Jessica Anne'
'Hamilton, Alex'
'Soares da Costa, Tatiana P.'

_publ_section_title
;
 Antibacterial silver and gold complexes of imidazole and 1,2,4-triazole
 derived N-heterocyclic carbenes
;
_journal_name_full 'Dalton Transactions'
_journal_paper_doi 10.1039/D2DT01657E
_journal_year 2022
_chemical_formula_moiety 'I, C9 H10 N3'
_chemical_formula_sum 'C9 H10 I N3'
_chemical_formula_weight 287.10
_space_group_crystal_system monoclinic
_space_group_IT_number 14
_space_group_name_Hall '-P 2ybc'
_space_group_name_H-M_alt 'P 1 21/c 1'
_atom_sites_solution_hydrogens geom
_atom_sites_solution_primary dual
_audit_creation_date 2021-07-26
_audit_creation_method
;
Olex2 1.3
(compiled 2020.11.12 svn.r5f609507 for OlexSys, GUI svn.r6272)
;
_audit_update_record
;
2022-07-13 deposited with the CCDC.	2022-07-15 downloaded from the CCDC.
;
_cell_angle_alpha 90
_cell_angle_beta 131.433(2)
_cell_angle_gamma 90
_cell_formula_units_Z 4
_cell_length_a 7.83570(10)
_cell_length_b 12.72860(10)
_cell_length_c 14.2408(2)
_cell_measurement_reflns_used 16311
_cell_measurement_temperature 149.99(10)
_cell_measurement_theta_max 71.1170
_cell_measurement_theta_min 4.1480
_cell_volume 1064.87(4)
_computing_data_collection 'CrysAlisPro 1.171.40.53 (Rigaku OD, 2019)'
_computing_data_reduction 'CrysAlisPro 1.171.40.53 (Rigaku OD, 2019)'
_computing_molecular_graphics 'Olex2 1.3 (Dolomanov et al., 2009)'
_computing_publication_material 'Olex2 1.3 (Dolomanov et al., 2009)'
_computing_structure_refinement 'SHELXL 2014/7 (Sheldrick, 2015)'
_computing_structure_solution 'SHELXT 2014/5 (Sheldrick, 2014)'
_diffrn_ambient_temperature 149.99(10)
_diffrn_measured_fraction_theta_full 1.000
_diffrn_measured_fraction_theta_max 0.999
_diffrn_measurement_device_type 'Rigaku Oxford Diffraction SuperNova'
_diffrn_radiation_type CuK\a
_diffrn_radiation_wavelength 1.54184
_diffrn_reflns_av_R_equivalents 0.0585
_diffrn_reflns_av_unetI/netI 0.0182
_diffrn_reflns_Laue_measured_fraction_full 1.000
_diffrn_reflns_Laue_measured_fraction_max 0.999
_diffrn_reflns_limit_h_max 9
_diffrn_reflns_limit_h_min -9
_diffrn_reflns_limit_k_max 15
_diffrn_reflns_limit_k_min -15
_diffrn_reflns_limit_l_max 17
_diffrn_reflns_limit_l_min -13
_diffrn_reflns_number 21563
_diffrn_reflns_point_group_measured_fraction_full 1.000
_diffrn_reflns_point_group_measured_fraction_max 0.999
_diffrn_reflns_theta_full 67.684
_diffrn_reflns_theta_max 71.237
_diffrn_reflns_theta_min 5.408
_exptl_absorpt_coefficient_mu 23.302
_exptl_absorpt_correction_T_max 0.98425
_exptl_absorpt_correction_T_min 0.98425
_exptl_absorpt_correction_type multi-scan
_exptl_absorpt_process_details
;
CrysAlisPro 1.171.40.36a (Rigaku Oxford Diffraction, 2018)
Spherical absorption correction
 using equivalent radius and absorption coefficient.
Empirical absorption correction using spherical harmonics,
 implemented in SCALE3 ABSPACK scaling algorithm.
;
_exptl_crystal_colour 'clear colourless'
_exptl_crystal_colour_lustre clear
_exptl_crystal_colour_primary colourless
_exptl_crystal_density_diffrn 1.791
_exptl_crystal_description block
_exptl_crystal_F_000 552
_exptl_crystal_size_max 0.04
_exptl_crystal_size_mid 0.03
_exptl_crystal_size_min 0.02
_refine_diff_density_max 1.328
_refine_diff_density_min -1.010
_refine_diff_density_rms 0.117
_refine_ls_extinction_method none
_refine_ls_goodness_of_fit_ref 1.086
_refine_ls_hydrogen_treatment constr
_refine_ls_matrix_type full
_refine_ls_number_parameters 119
_refine_ls_number_reflns 2066
_refine_ls_number_restraints 0
_refine_ls_restrained_S_all 1.086
_refine_ls_R_factor_all 0.0275
_refine_ls_R_factor_gt 0.0273
_refine_ls_shift/su_max 0.002
_refine_ls_shift/su_mean 0.000
_refine_ls_structure_factor_coef Fsqd
_refine_ls_weighting_details 'w=1/[\s^2^(Fo^2^)+(0.0559P)^2^+0.5651P] where P=(Fo^2^+2Fc^2^)/3'
_refine_ls_weighting_scheme calc
_refine_ls_wR_factor_gt 0.0756
_refine_ls_wR_factor_ref 0.0759
_reflns_Friedel_coverage 0.000
_reflns_number_gt 2045
_reflns_number_total 2066
_reflns_threshold_expression 'I > 2\s(I)'
_cod_data_source_file d2dt01657e2.cif
_cod_data_source_block 1e
_cod_original_cell_volume 1064.87(3)
_cod_database_code 7710765
_shelx_shelxl_version_number 2014/7
_shelx_space_group_comment
;
The symmetry employed for this shelxl refinement is uniquely defined
by the following loop, which should always be used as a source of
symmetry information in preference to the above space-group names.
They are only intended as comments.
;
_shelx_estimated_absorpt_t_max 0.653
_shelx_estimated_absorpt_t_min 0.456
_olex2_refinement_description
;
1. Fixed Uiso
 At 1.2 times of:
  All C(H) groups
 At 1.5 times of:
  All C(H,H,H) groups
2.a Aromatic/amide H refined with riding coordinates:
 C1(H1), C5(H5), C2(H2), C4(H4), C6(H6), C8(H8), C7(H7)
2.b Idealised Me refined as rotating group:
 C9(H9A,H9B,H9C)
;
_olex2_diffrn_ambient_temperature_device 'Oxford Cryosystems'
_olex2_exptl_crystal_mounting_method 'The crystal was mounted on a mylar loop in perfluoroether oil'
_olex2_submission_special_instructions 'No special instructions were received'

loop_
_space_group_symop_operation_xyz
'x, y, z'
'-x, y+1/2, -z+1/2'
'-x, -y, -z'
'x, -y-1/2, z-1/2'

loop_
_atom_site_label
_atom_site_type_symbol
_atom_site_fract_x
_atom_site_fract_y
_atom_site_fract_z
_atom_site_U_iso_or_equiv
_atom_site_adp_type
_atom_site_occupancy
_atom_site_site_symmetry_order
_atom_site_calc_flag
_atom_site_refinement_flags_posn
_atom_site_refinement_flags_adp
_atom_site_refinement_flags_occupancy
_atom_site_disorder_assembly
_atom_site_disorder_group
I1 I 0.50152(3) 0.56031(2) 0.67067(2) 0.02583(11) Uani 1 1 d . . . . .
N1 N 0.3862(4) 0.76112(17) 0.4294(2) 0.0240(4) Uani 1 1 d . . . . .
N2 N 0.0710(4) 0.68869(18) 0.3518(2) 0.0277(5) Uani 1 1 d . . . . .
N3 N 0.2498(4) 0.84076(19) 0.4127(3) 0.0342(5) Uani 1 1 d . . . . .
C3 C 0.6183(5) 0.7811(2) 0.4884(2) 0.0249(5) Uani 1 1 d . . . . .
C1 C 0.2788(5) 0.6697(2) 0.3937(2) 0.0250(5) Uani 1 1 d . . . . .
H1 H 0.3383 0.6033 0.3973 0.030 Uiso 1 1 calc R U . . .
C5 C 0.9928(5) 0.7169(3) 0.5935(3) 0.0360(6) Uani 1 1 d . . . . .
H5 H 1.0968 0.6602 0.6247 0.043 Uiso 1 1 calc R U . . .
C2 C 0.0607(5) 0.7929(3) 0.3658(3) 0.0350(6) Uani 1 1 d . . . . .
H2 H -0.0689 0.8273 0.3440 0.042 Uiso 1 1 calc R U . . .
C4 C 0.7673(5) 0.6967(2) 0.5356(3) 0.0300(6) Uani 1 1 d . . . . .
H4 H 0.7166 0.6270 0.5284 0.036 Uiso 1 1 calc R U . . .
C6 C 1.0664(6) 0.8195(3) 0.6061(3) 0.0374(7) Uani 1 1 d . . . . .
H6 H 1.2207 0.8329 0.6465 0.045 Uiso 1 1 calc R U . . .
C8 C 0.6882(5) 0.8832(2) 0.4986(3) 0.0320(6) Uani 1 1 d . . . . .
H8 H 0.5829 0.9397 0.4642 0.038 Uiso 1 1 calc R U . . .
C7 C 0.9145(6) 0.9018(3) 0.5598(3) 0.0389(7) Uani 1 1 d . . . . .
H7 H 0.9661 0.9719 0.5701 0.047 Uiso 1 1 calc R U . . .
C9 C -0.1021(5) 0.6092(3) 0.3118(3) 0.0387(7) Uani 1 1 d . . . . .
H9A H -0.0980 0.5530 0.2663 0.058 Uiso 1 1 calc R U . . .
H9B H -0.2531 0.6420 0.2569 0.058 Uiso 1 1 calc R U . . .
H9C H -0.0704 0.5798 0.3856 0.058 Uiso 1 1 calc R U . . .

loop_
_atom_site_aniso_label
_atom_site_aniso_U_11
_atom_site_aniso_U_22
_atom_site_aniso_U_33
_atom_site_aniso_U_23
_atom_site_aniso_U_13
_atom_site_aniso_U_12
I1 0.01985(15) 0.02804(15) 0.02718(15) -0.00136(5) 0.01454(12) 0.00068(5)
N1 0.0240(11) 0.0228(10) 0.0257(11) 0.0027(8) 0.0167(10) 0.0046(8)
N2 0.0200(11) 0.0375(13) 0.0231(11) 0.0028(9) 0.0131(9) 0.0015(10)
N3 0.0314(13) 0.0281(12) 0.0431(14) 0.0027(10) 0.0246(12) 0.0090(10)
C3 0.0254(13) 0.0271(12) 0.0254(12) -0.0024(10) 0.0182(11) -0.0009(10)
C1 0.0224(13) 0.0258(12) 0.0241(12) 0.0009(9) 0.0143(11) 0.0013(10)
C5 0.0286(15) 0.0428(16) 0.0384(16) -0.0069(13) 0.0229(14) -0.0010(12)
C2 0.0282(14) 0.0405(16) 0.0366(15) 0.0059(13) 0.0216(13) 0.0106(13)
C4 0.0258(14) 0.0274(13) 0.0348(15) -0.0055(11) 0.0193(13) -0.0007(10)
C6 0.0308(16) 0.056(2) 0.0329(16) -0.0131(13) 0.0240(14) -0.0133(13)
C8 0.0388(16) 0.0289(13) 0.0348(15) 0.0012(11) 0.0271(14) -0.0016(11)
C7 0.0458(19) 0.0379(16) 0.0404(16) -0.0065(13) 0.0317(16) -0.0150(14)
C9 0.0253(15) 0.0522(19) 0.0364(16) -0.0003(13) 0.0195(13) -0.0074(13)

loop_
_atom_type_symbol
_atom_type_description
_atom_type_scat_dispersion_real
_atom_type_scat_dispersion_imag
_atom_type_scat_source
C C 0.0181 0.0091 'International Tables Vol C Tables 4.2.6.8 and 6.1.1.4'
H H 0.0000 0.0000 'International Tables Vol C Tables 4.2.6.8 and 6.1.1.4'
I I -0.3257 6.8362 'International Tables Vol C Tables 4.2.6.8 and 6.1.1.4'
N N 0.0311 0.0180 'International Tables Vol C Tables 4.2.6.8 and 6.1.1.4'

loop_
_geom_angle_atom_site_label_1
_geom_angle_atom_site_label_2
_geom_angle_atom_site_label_3
_geom_angle
_geom_angle_site_symmetry_1
_geom_angle_site_symmetry_3
_geom_angle_publ_flag
N3 N1 C3 120.7(2) . . ?
C1 N1 N3 110.9(2) . . ?
C1 N1 C3 128.2(2) . . ?
C1 N2 C2 106.6(2) . . ?
C1 N2 C9 126.0(3) . . ?
C2 N2 C9 127.1(3) . . ?
C2 N3 N1 103.5(2) . . ?
C4 C3 N1 118.7(2) . . ?
C8 C3 N1 119.3(2) . . ?
C8 C3 C4 121.9(3) . . ?
N1 C1 N2 106.9(2) . . ?
N1 C1 H1 126.6 . . ?
N2 C1 H1 126.6 . . ?
C4 C5 H5 119.8 . . ?
C6 C5 H5 119.8 . . ?
C6 C5 C4 120.3(3) . . ?
N2 C2 H2 124.0 . . ?
N3 C2 N2 112.1(3) . . ?
N3 C2 H2 124.0 . . ?
C3 C4 C5 118.4(3) . . ?
C3 C4 H4 120.8 . . ?
C5 C4 H4 120.8 . . ?
C5 C6 H6 120.1 . . ?
C7 C6 C5 119.9(3) . . ?
C7 C6 H6 120.1 . . ?
C3 C8 H8 120.6 . . ?
C3 C8 C7 118.7(3) . . ?
C7 C8 H8 120.6 . . ?
C6 C7 C8 120.7(3) . . ?
C6 C7 H7 119.6 . . ?
C8 C7 H7 119.6 . . ?
N2 C9 H9A 109.5 . . ?
N2 C9 H9B 109.5 . . ?
N2 C9 H9C 109.5 . . ?
H9A C9 H9B 109.5 . . ?
H9A C9 H9C 109.5 . . ?
H9B C9 H9C 109.5 . . ?

loop_
_geom_bond_atom_site_label_1
_geom_bond_atom_site_label_2
_geom_bond_distance
_geom_bond_site_symmetry_2
_geom_bond_publ_flag
N1 N3 1.375(3) . ?
N1 C3 1.434(4) . ?
N1 C1 1.325(3) . ?
N2 C1 1.334(4) . ?
N2 C2 1.352(4) . ?
N2 C9 1.471(4) . ?
N3 C2 1.304(4) . ?
C3 C4 1.389(4) . ?
C3 C8 1.381(4) . ?
C1 H1 0.9500 . ?
C5 H5 0.9500 . ?
C5 C4 1.392(4) . ?
C5 C6 1.390(5) . ?
C2 H2 0.9500 . ?
C4 H4 0.9500 . ?
C6 H6 0.9500 . ?
C6 C7 1.382(5) . ?
C8 H8 0.9500 . ?
C8 C7 1.384(5) . ?
C7 H7 0.9500 . ?
C9 H9A 0.9800 . ?
C9 H9B 0.9800 . ?
C9 H9C 0.9800 . ?

loop_
_geom_torsion_atom_site_label_1
_geom_torsion_atom_site_label_2
_geom_torsion_atom_site_label_3
_geom_torsion_atom_site_label_4
_geom_torsion
_geom_torsion_site_symmetry_1
_geom_torsion_site_symmetry_2
_geom_torsion_site_symmetry_3
_geom_torsion_site_symmetry_4
_geom_torsion_publ_flag
N1 N3 C2 N2 -0.3(3) . . . . ?
N1 C3 C4 C5 -179.5(3) . . . . ?
N1 C3 C8 C7 177.6(3) . . . . ?
N3 N1 C3 C4 161.9(3) . . . . ?
N3 N1 C3 C8 -17.1(4) . . . . ?
N3 N1 C1 N2 0.9(3) . . . . ?
C3 N1 N3 C2 -175.6(2) . . . . ?
C3 N1 C1 N2 175.6(2) . . . . ?
C3 C8 C7 C6 2.3(4) . . . . ?
C1 N1 N3 C2 -0.4(3) . . . . ?
C1 N1 C3 C4 -12.4(4) . . . . ?
C1 N1 C3 C8 168.6(3) . . . . ?
C1 N2 C2 N3 0.8(3) . . . . ?
C5 C6 C7 C8 -1.3(5) . . . . ?
C2 N2 C1 N1 -1.0(3) . . . . ?
C4 C3 C8 C7 -1.3(4) . . . . ?
C4 C5 C6 C7 -0.6(5) . . . . ?
C6 C5 C4 C3 1.5(4) . . . . ?
C8 C3 C4 C5 -0.5(4) . . . . ?
C9 N2 C1 N1 -174.8(2) . . . . ?
C9 N2 C2 N3 174.5(3) . . . . ?
